data_4513815
loop_
_publ_author_name
'Singh, Manish K.'
'Akula, Hari K.'
'Satishkumar, Sakilam'
'Stahl, Lothar'
'Lakshman, Mahesh K.'

_publ_section_title
;
 Ruthenium-Catalyzed C-H Bond Activation Approach to Azolyl Aminals and
 Hemiaminal Ethers, Mechanistic Evaluations, and Isomer Interconversion.
;
_journal_issue 3
_journal_name_full 'ACS catalysis'
_journal_page_first 1921
_journal_page_last 1928
_journal_paper_doi 10.1021/acscatal.5b02603
_journal_volume 6
_journal_year 2016
_chemical_absolute_configuration unk
_chemical_formula_moiety 'C17 H17 N3 O'
_chemical_formula_sum 'C17 H17 N3 O'
_chemical_formula_weight 279.34
_space_group_crystal_system monoclinic
_space_group_IT_number 4
_space_group_name_Hall 'P 2yb'
_space_group_name_H-M_alt 'P 1 21 1'
_symmetry_Int_Tables_number 4
_symmetry_space_group_name_Hall 'P 2yb'
_symmetry_space_group_name_H-M 'P 1 21 1'
_atom_sites_solution_primary direct
_audit_creation_date 2015-04-13
_audit_creation_method
;
Olex2 1.2
(compiled 2015.01.26 svn.r3150 for OlexSys, GUI svn.r4998)
;
_cell_angle_alpha 90
_cell_angle_beta 96.8229(7)
_cell_angle_gamma 90
_cell_formula_units_Z 2
_cell_length_a 8.6937(1)
_cell_length_b 8.2505(1)
_cell_length_c 9.8923(2)
_cell_measurement_reflns_used 9900
_cell_measurement_theta_max 41.42
_cell_measurement_theta_min 2.36
_cell_volume 704.524(19)
_computing_molecular_graphics 'Olex2 (Dolomanov et al., 2009)'
_computing_publication_material 'Olex2 (Dolomanov et al., 2009)'
_computing_structure_refinement 'olex2.refine (Bourhis et al., 2015)'
_computing_structure_solution 'XS (Sheldrick, 2008)'
_diffrn_ambient_temperature 99.98
_diffrn_measured_fraction_theta_full 0.8713
_diffrn_measured_fraction_theta_max 0.8355
_diffrn_measurement_device_type 'Bruker APEX-II CCD'
_diffrn_measurement_method '\f and \w scans'
_diffrn_radiation_type 'Mo K\a'
_diffrn_radiation_wavelength 0.71073
_diffrn_reflns_av_R_equivalents 0.0152
_diffrn_reflns_av_unetI/netI 0.0197
_diffrn_reflns_limit_h_max 14
_diffrn_reflns_limit_h_min -15
_diffrn_reflns_limit_k_max 14
_diffrn_reflns_limit_k_min -14
_diffrn_reflns_limit_l_max 17
_diffrn_reflns_limit_l_min -15
_diffrn_reflns_number 15586
_diffrn_reflns_theta_full 26.0000
_diffrn_reflns_theta_max 39.39
_diffrn_reflns_theta_min 2.36
_diffrn_standards_number 0
_exptl_absorpt_coefficient_mu 0.084
_exptl_absorpt_correction_type multi-scan
_exptl_crystal_colour colourless
_exptl_crystal_density_diffrn 1.3167
_exptl_crystal_description block
_exptl_crystal_F_000 296.1178
_exptl_crystal_size_max 0.8
_exptl_crystal_size_mid 0.73
_exptl_crystal_size_min 0.6
_refine_diff_density_max 0.4054
_refine_diff_density_min -0.2101
_refine_diff_density_rms 0.0454
_refine_ls_abs_structure_details 'Flack, H. D. (1983). Acta Cryst. A39, 876-881.'
_refine_ls_abs_structure_Flack -0.6(3)
_refine_ls_d_res_high 0.5600
_refine_ls_d_res_low 8.6321
_refine_ls_goodness_of_fit_ref 1.0952
_refine_ls_hydrogen_treatment constr
_refine_ls_matrix_type full
_refine_ls_number_constraints 28
_refine_ls_number_parameters 191
_refine_ls_number_reflns 7015
_refine_ls_number_restraints 0
_refine_ls_restrained_S_all 1.0952
_refine_ls_R_factor_all 0.0346
_refine_ls_R_factor_gt 0.0324
_refine_ls_shift/su_max 0.0008
_refine_ls_shift/su_mean 0.0002
_refine_ls_structure_factor_coef Fsqd
_refine_ls_weighting_details 'w=1/[\s^2^(Fo^2^)+(0.0598P)^2^+0.0208P] where P=(Fo^2^+2Fc^2^)/3'
_refine_ls_weighting_scheme calc
_refine_ls_wR_factor_gt 0.0887
_refine_ls_wR_factor_ref 0.0913
_reflns_Friedel_coverage 0.670
_reflns_limit_h_max 15
_reflns_limit_h_min -15
_reflns_limit_k_max 14
_reflns_limit_k_min -14
_reflns_limit_l_max 17
_reflns_limit_l_min -17
_reflns_number_gt 6714
_reflns_number_total 7015
_reflns_threshold_expression I>=2u(I)
_cod_data_source_file cs5b02603_si_002.cif
_cod_data_source_block ML415n
_cod_depositor_comments
;Adding full bibliography for 4513815.cif.

 Adding full bibliography for 4513815.cif.
;
_cod_original_sg_symbol_Hall ' P 2yb'
_cod_database_code 4513815
_olex2_refinement_description
;
1. Fixed Uiso
 At 1.2 times of:
  All C(H) groups, All C(H,H) groups
 At 1.5 times of:
  All C(H,H,H) groups
2.a Ternary CH refined with riding coordinates:
 C9(H9)
2.b Secondary CH2 refined with riding coordinates:
 C1(H1a,H1b), C2(H2a,H2b)
2.c Aromatic/amide H refined with riding coordinates:
 C4(H4), C5(H5), C6(H6), C7(H7), C12(H12), C15(H15)
2.d Idealised Me refined as rotating group:
 C16(H16a,H16b,H16c), C17(H17a,H17b,H17c)
;
_olex2_submission_special_instructions 'No special instructions were received'

loop_
_space_group_symop_id
_space_group_symop_operation_xyz
1 x,y,z
2 -x,y+1/2,-z

loop_
_atom_site_label
_atom_site_type_symbol
_atom_site_fract_x
_atom_site_fract_y
_atom_site_fract_z
_atom_site_U_iso_or_equiv
_atom_site_adp_type
_atom_site_occupancy
_atom_site_refinement_flags_posn
O1 O 0.14716(6) 0.52497(6) 0.08214(5) 0.01702(8) Uani 1.000000 .
N1 N 0.10935(6) 0.80537(6) 0.11419(5) 0.01355(8) Uani 1.000000 .
N2 N 0.23110(7) 0.90983(8) 0.13741(6) 0.01943(10) Uani 1.000000 .
N3 N 0.20997(7) 1.00278(8) 0.24040(6) 0.02023(10) Uani 1.000000 .
C1 C 0.31122(8) 0.51231(9) 0.12327(6) 0.01932(11) Uani 1.000000 .
H1a H 0.34701(8) 0.60808(9) 0.17858(6) 0.02319(13) Uiso 1.000000 R
H1b H 0.33274(8) 0.41445(9) 0.18029(6) 0.02319(13) Uiso 1.000000 R
C2 C 0.39897(7) 0.50209(8) -0.00007(6) 0.01685(10) Uani 1.000000 .
H2a H 0.51113(7) 0.51608(8) 0.02899(6) 0.02023(12) Uiso 1.000000 R
H2b H 0.38330(7) 0.39361(8) -0.04224(6) 0.02023(12) Uiso 1.000000 R
C3 C 0.34486(7) 0.63040(7) -0.10357(6) 0.01292(9) Uani 1.000000 .
C4 C 0.43179(7) 0.66717(8) -0.21021(6) 0.01585(10) Uani 1.000000 .
H4 H 0.52780(7) 0.61389(8) -0.21535(6) 0.01902(11) Uiso 1.000000 R
C5 C 0.37876(8) 0.78077(8) -0.30837(6) 0.01788(10) Uani 1.000000 .
H5 H 0.43911(8) 0.80582(8) -0.37961(6) 0.02145(12) Uiso 1.000000 R
C6 C 0.23709(8) 0.85817(8) -0.30261(7) 0.01835(11) Uani 1.000000 .
H6 H 0.19968(8) 0.93393(8) -0.37105(7) 0.02202(13) Uiso 1.000000 R
C7 C 0.15075(7) 0.82416(8) -0.19641(6) 0.01599(10) Uani 1.000000 .
H7 H 0.05488(7) 0.87781(8) -0.19152(6) 0.01919(12) Uiso 1.000000 R
C8 C 0.20498(7) 0.71111(7) -0.09692(5) 0.01242(8) Uani 1.000000 .
C9 C 0.10650(7) 0.67220(7) 0.01489(6) 0.01315(9) Uani 1.000000 .
H9 H -0.00281(7) 0.66103(7) -0.02867(6) 0.01578(10) Uiso 1.000000 R
C10 C 0.00730(6) 0.83116(7) 0.20687(5) 0.01182(8) Uani 1.000000 .
C11 C 0.07304(7) 0.95791(7) 0.28780(6) 0.01410(9) Uani 1.000000 .
C12 C 0.00006(8) 1.01722(8) 0.39708(6) 0.01633(10) Uani 1.000000 .
H12 H 0.04428(8) 1.10381(8) 0.45189(6) 0.01960(12) Uiso 1.000000 R
C13 C -0.13723(7) 0.94679(8) 0.42287(6) 0.01564(10) Uani 1.000000 .
C14 C -0.20652(7) 0.82016(7) 0.33639(6) 0.01460(9) Uani 1.000000 .
C15 C -0.13452(7) 0.76102(7) 0.22873(6) 0.01337(9) Uani 1.000000 .
H15 H -0.17948(7) 0.67638(7) 0.17207(6) 0.01604(10) Uiso 1.000000 R
C16 C -0.21381(10) 1.00013(10) 0.54420(7) 0.02429(13) Uani 1.000000 .
H16a H -0.2148(10) 0.9098(4) 0.6084(4) 0.0364(2) Uiso 1.000000 GR
H16b H -0.1561(6) 1.0912(7) 0.5890(6) 0.0364(2) Uiso 1.000000 GR
H16c H -0.3204(4) 1.0340(11) 0.51413(13) 0.0364(2) Uiso 1.000000 GR
C17 C -0.36131(9) 0.75203(10) 0.36252(8) 0.02282(12) Uani 1.000000 .
H17a H -0.3920(5) 0.6661(7) 0.2964(6) 0.03423(18) Uiso 1.000000 GR
H17b H -0.3532(3) 0.7073(10) 0.4549(3) 0.03423(18) Uiso 1.000000 GR
H17c H -0.4392(2) 0.8384(3) 0.3532(9) 0.03423(18) Uiso 1.000000 GR

loop_
_atom_site_aniso_label
_atom_site_aniso_U_11
_atom_site_aniso_U_22
_atom_site_aniso_U_33
_atom_site_aniso_U_12
_atom_site_aniso_U_13
_atom_site_aniso_U_23
O1 0.01639(18) 0.01663(18) 0.01905(18) -0.00037(15) 0.00629(14) 0.00174(15)
N1 0.01052(17) 0.0166(2) 0.01415(17) -0.00196(15) 0.00414(14) -0.00335(15)
N2 0.0141(2) 0.0232(2) 0.0219(2) -0.00607(18) 0.00579(17) -0.00683(19)
N3 0.0156(2) 0.0239(2) 0.0217(2) -0.00621(19) 0.00474(17) -0.00763(19)
C1 0.0191(2) 0.0242(3) 0.0148(2) 0.0048(2) 0.00289(18) 0.0030(2)
C2 0.0144(2) 0.0198(2) 0.0166(2) 0.00459(19) 0.00277(17) 0.00255(18)
C3 0.0112(2) 0.0147(2) 0.01340(19) 0.00100(17) 0.00333(15) -0.00056(16)
C4 0.0139(2) 0.0177(2) 0.0171(2) 0.00081(18) 0.00685(17) -0.00115(18)
C5 0.0206(3) 0.0182(2) 0.0162(2) -0.0020(2) 0.00778(19) -0.00018(18)
C6 0.0226(3) 0.0168(2) 0.0160(2) 0.0010(2) 0.00350(19) 0.00247(17)
C7 0.0155(2) 0.0165(2) 0.0163(2) 0.00324(18) 0.00304(16) 0.00097(18)
C8 0.01079(18) 0.0146(2) 0.01228(18) 0.00069(16) 0.00303(15) -0.00084(16)
C9 0.01093(19) 0.0156(2) 0.01345(19) -0.00051(16) 0.00353(15) -0.00202(16)
C10 0.01043(19) 0.01393(19) 0.01136(17) 0.00011(16) 0.00232(14) -0.00077(15)
C11 0.0132(2) 0.0163(2) 0.01292(19) -0.00118(18) 0.00191(15) -0.00246(17)
C12 0.0183(2) 0.0186(2) 0.01199(19) 0.0003(2) 0.00117(16) -0.00343(17)
C13 0.0184(2) 0.0180(2) 0.01101(18) 0.00297(19) 0.00383(16) -0.00018(16)
C14 0.0144(2) 0.0158(2) 0.01446(19) 0.00137(18) 0.00525(16) 0.00104(17)
C15 0.0125(2) 0.0137(2) 0.0145(2) -0.00020(17) 0.00388(15) -0.00090(16)
C16 0.0298(3) 0.0299(3) 0.0147(2) 0.0039(3) 0.0093(2) -0.0035(2)
C17 0.0185(3) 0.0235(3) 0.0289(3) -0.0014(2) 0.0130(2) -0.0014(2)

loop_
_atom_type_symbol
_atom_type_scat_dispersion_real
_atom_type_scat_dispersion_imag
_atom_type_scat_Cromer_Mann_a1
_atom_type_scat_Cromer_Mann_a2
_atom_type_scat_Cromer_Mann_a3
_atom_type_scat_Cromer_Mann_a4
_atom_type_scat_Cromer_Mann_b1
_atom_type_scat_Cromer_Mann_b2
_atom_type_scat_Cromer_Mann_b3
_atom_type_scat_Cromer_Mann_b4
_atom_type_scat_Cromer_Mann_c
_atom_type_scat_source
_atom_type_scat_dispersion_source
H 0.00000 0.00000 0.49300 0.32291 0.14019 0.04081 10.51090 26.12570 3.14236 57.79970 0.0030380000826 'International Tables Volume C Table 6.1.1.4 (pp. 500-502)' 'Henke, Gullikson and Davis, At. Data and Nucl. Data Tables, 1993, 54, 2'
C 0.00347 0.00161 2.31000 1.02000 1.58860 0.86500 20.84390 10.20750 0.56870 51.65120 0.215599998832 'International Tables Volume C Table 6.1.1.4 (pp. 500-502)' 'Henke, Gullikson and Davis, At. Data and Nucl. Data Tables, 1993, 54, 2'
O 0.01158 0.00611 3.04850 2.28680 1.54630 0.86700 13.27710 5.70110 0.32390 32.90890 0.250800013542 'International Tables Volume C Table 6.1.1.4 (pp. 500-502)' 'Henke, Gullikson and Davis, At. Data and Nucl. Data Tables, 1993, 54, 2'
N 0.00653 0.00323 12.21260 3.13220 2.01250 1.16630 0.00570 9.89330 28.99750 0.58260 -11.5290002823 'International Tables Volume C Table 6.1.1.4 (pp. 500-502)' 'Henke, Gullikson and Davis, At. Data and Nucl. Data Tables, 1993, 54, 2'

loop_
_geom_angle_atom_site_label_1
_geom_angle_atom_site_label_2
_geom_angle_atom_site_label_3
_geom_angle
C9 O1 C1 112.35(5)
C9 N1 N2 122.38(5)
C10 N1 N2 109.97(5)
C10 N1 C9 127.11(5)
N3 N2 N1 108.94(5)
C11 N3 N2 108.32(5)
C2 C1 O1 110.67(5)
C3 C2 C1 111.15(5)
C4 C3 C2 120.66(5)
C8 C3 C2 120.42(5)
C8 C3 C4 118.89(5)
C5 C4 C3 120.56(6)
C6 C5 C4 120.14(6)
C7 C6 C5 119.81(6)
C8 C7 C6 119.99(6)
C7 C8 C3 120.59(5)
C9 C8 C3 120.39(5)
C9 C8 C7 118.97(5)
N1 C9 O1 110.17(5)
C8 C9 O1 113.35(5)
C8 C9 N1 111.33(5)
C11 C10 N1 104.30(5)
C15 C10 N1 133.82(5)
C15 C10 C11 121.87(5)
C10 C11 N3 108.46(5)
C12 C11 N3 130.86(6)
C12 C11 C10 120.68(6)
C13 C12 C11 118.41(5)
C14 C13 C12 120.50(5)
C16 C13 C12 119.93(6)
C16 C13 C14 119.56(6)
C15 C14 C13 121.18(6)
C17 C14 C13 119.23(6)
C17 C14 C15 119.59(6)
C14 C15 C10 117.31(5)

loop_
_geom_bond_atom_site_label_1
_geom_bond_atom_site_label_2
_geom_bond_distance
O1 C1 1.4397(8)
O1 C9 1.4096(8)
N1 N2 1.3631(7)
N1 C9 1.4720(8)
N1 C10 1.3662(8)
N2 N3 1.3055(8)
N3 C11 1.3808(9)
C1 C2 1.5162(9)
C2 C3 1.5086(8)
C3 C4 1.4020(9)
C3 C8 1.3948(8)
C4 C5 1.3884(9)
C5 C6 1.3945(10)
C6 C7 1.3904(9)
C7 C8 1.3966(8)
C8 C9 1.5115(8)
C10 C11 1.3973(8)
C10 C15 1.4018(8)
C11 C12 1.4048(9)
C12 C13 1.3783(9)
C13 C14 1.4366(9)
C13 C16 1.5057(9)
C14 C15 1.3866(8)
C14 C17 1.5088(10)
